data_4077614
loop_
_publ_author_name
'Tran, Diem T. T.'
'Corrigan, John F.'

_publ_section_title
;
 Synthesis and Characterization of
 Tris(trialkylphosphine)copper(I)trimethylsilylchalcogenolates
;
_journal_issue 24
_journal_name_full Organometallics
_journal_page_first 5202
_journal_paper_doi 10.1021/om000624d
_journal_volume 19
_journal_year 2000
_chemical_formula_sum 'C21 H54 Cu P3 S Si'
_chemical_formula_weight 523.24
_chemical_name_systematic
; 
 ? 
;
_space_group_IT_number 14
_symmetry_cell_setting monoclinic
_symmetry_space_group_name_Hall '-P 2yn'
_symmetry_space_group_name_H-M 'P 1 21/n 1'
_atom_sites_solution_hydrogens geom
_atom_sites_solution_primary direct
_atom_sites_solution_secondary difmap
_audit_creation_method SHELXL-97
_cell_angle_alpha 90.00
_cell_angle_beta 97.5700(19)
_cell_angle_gamma 90.00
_cell_formula_units_Z 4
_cell_length_a 11.9276(4)
_cell_length_b 13.9813(5)
_cell_length_c 18.2051(5)
_cell_measurement_temperature 200(2)
_cell_volume 3009.48(17)
_computing_cell_refinement DenzoSMN
_computing_data_collection 'Nonius Collect'
_computing_data_reduction DenzoSMN
_computing_molecular_graphics 'XP Version 5.10'
_computing_structure_refinement 'SHELXTL Version 5.10'
_computing_structure_solution 'SHELXTL Ver 5.10'
_diffrn_ambient_temperature 200(2)
_diffrn_measured_fraction_theta_full 0.993
_diffrn_measured_fraction_theta_max 0.993
_diffrn_measurement_device_type 'Nonius KappaCCD'
_diffrn_measurement_method 'Phi frames plus omega to complete'
_diffrn_radiation_monochromator graphite
_diffrn_radiation_source 'fine-focus sealed tube'
_diffrn_radiation_type MoK\a
_diffrn_radiation_wavelength 0.71073
_diffrn_reflns_av_R_equivalents 0.032
_diffrn_reflns_av_sigmaI/netI 0.0377
_diffrn_reflns_limit_h_max 14
_diffrn_reflns_limit_h_min -14
_diffrn_reflns_limit_k_max 15
_diffrn_reflns_limit_k_min -17
_diffrn_reflns_limit_l_max 22
_diffrn_reflns_limit_l_min -22
_diffrn_reflns_number 17868
_diffrn_reflns_theta_full 25.98
_diffrn_reflns_theta_max 25.98
_diffrn_reflns_theta_min 1.93
_exptl_absorpt_coefficient_mu 1.000
_exptl_absorpt_correction_type Scalepack
_exptl_crystal_colour 'clear colourless'
_exptl_crystal_density_diffrn 1.155
_exptl_crystal_density_method 'not measured'
_exptl_crystal_description blocks
_exptl_crystal_F_000 1136
_exptl_crystal_size_max 0.46
_exptl_crystal_size_mid 0.41
_exptl_crystal_size_min 0.39
_refine_diff_density_max 0.384
_refine_diff_density_min -0.322
_refine_diff_density_rms 0.056
_refine_ls_extinction_method none
_refine_ls_goodness_of_fit_ref 1.062
_refine_ls_hydrogen_treatment mixed
_refine_ls_matrix_type full
_refine_ls_number_parameters 244
_refine_ls_number_reflns 5870
_refine_ls_number_restraints 0
_refine_ls_restrained_S_all 1.062
_refine_ls_R_factor_all 0.0358
_refine_ls_R_factor_gt 0.0267
_refine_ls_shift/su_max 0.001
_refine_ls_shift/su_mean 0.000
_refine_ls_structure_factor_coef Fsqd
_refine_ls_weighting_details 'calc w=1/[\s^2^(Fo^2^)+(0.0325P)^2^+0.3850P] where P=(Fo^2^+2Fc^2^)/3'
_refine_ls_weighting_scheme calc
_refine_ls_wR_factor_gt 0.0691
_refine_ls_wR_factor_ref 0.0716
_reflns_number_gt 4918
_reflns_number_total 5870
_reflns_threshold_expression >2sigma(I)
_cod_data_source_file om000624d.cif
_cod_data_source_block for_compound_1a
_cod_original_sg_symbol_H-M P2(1)/n
_cod_database_code 4077614

loop_
_symmetry_equiv_pos_as_xyz
'x, y, z'
'-x+1/2, y+1/2, -z+1/2'
'-x, -y, -z'
'x-1/2, -y-1/2, z-1/2'

loop_
_atom_site_label
_atom_site_type_symbol
_atom_site_fract_x
_atom_site_fract_y
_atom_site_fract_z
_atom_site_U_iso_or_equiv
_atom_site_adp_type
_atom_site_occupancy
_atom_site_symmetry_multiplicity
_atom_site_calc_flag
_atom_site_refinement_flags
Cu1 Cu 0.005721(17) 0.239573(14) 0.178365(11) 0.02443(7) Uani 1 1 d .
S1 S 0.16504(4) 0.33224(3) 0.15161(2) 0.03044(11) Uani 1 1 d .
Si1 Si 0.27120(5) 0.28132(4) 0.07840(3) 0.03557(14) Uani 1 1 d .
P1 P -0.12897(4) 0.24169(3) 0.07525(3) 0.02691(11) Uani 1 1 d .
P2 P 0.07249(4) 0.09207(3) 0.22007(2) 0.02672(11) Uani 1 1 d .
P3 P -0.04438(4) 0.33314(3) 0.27293(2) 0.02580(11) Uani 1 1 d .
C1 C -0.19135(16) 0.12649(14) 0.04350(10) 0.0381(5) Uani 1 1 d .
H1A H -0.2382 0.1360 -0.0037 0.046 Uiso 1 1 calc R
H1B H -0.1310 0.0829 0.0353 0.046 Uiso 1 1 calc R
C2 C -0.26250(18) 0.08045(16) 0.09720(12) 0.0519(6) Uani 1 1 d .
H2A H -0.2924 0.0208 0.0771 0.078 Uiso 1 1 calc R
H2B H -0.3237 0.1224 0.1048 0.078 Uiso 1 1 calc R
H2C H -0.2163 0.0690 0.1437 0.078 Uiso 1 1 calc R
C3 C -0.08096(16) 0.28264(15) -0.01074(10) 0.0380(5) Uani 1 1 d .
H3A H -0.0146 0.2461 -0.0189 0.046 Uiso 1 1 calc R
H3B H -0.1396 0.2692 -0.0516 0.046 Uiso 1 1 calc R
C4 C -0.0522(2) 0.38825(17) -0.01186(12) 0.0574(6) Uani 1 1 d .
H4A H -0.0278 0.4042 -0.0585 0.086 Uiso 1 1 calc R
H4B H 0.0073 0.4022 0.0275 0.086 Uiso 1 1 calc R
H4C H -0.1179 0.4253 -0.0053 0.086 Uiso 1 1 calc R
C5 C -0.25466(15) 0.31648(16) 0.07966(10) 0.0389(5) Uani 1 1 d .
H5A H -0.2914 0.2944 0.1210 0.047 Uiso 1 1 calc R
H5B H -0.2292 0.3814 0.0908 0.047 Uiso 1 1 calc R
C6 C -0.34407(17) 0.31975(18) 0.01068(11) 0.0504(6) Uani 1 1 d .
H6A H -0.4049 0.3611 0.0200 0.076 Uiso 1 1 calc R
H6B H -0.3728 0.2565 -0.0003 0.076 Uiso 1 1 calc R
H6C H -0.3103 0.3437 -0.0307 0.076 Uiso 1 1 calc R
C7 C 0.03735(17) -0.01013(14) 0.15676(11) 0.0425(5) Uani 1 1 d .
H7A H -0.0444 -0.0135 0.1460 0.051 Uiso 1 1 calc R
H7B H 0.0659 0.0044 0.1105 0.051 Uiso 1 1 calc R
C8 C 0.0797(2) -0.10848(16) 0.18113(14) 0.0589(6) Uani 1 1 d .
H8A H 0.0553 -0.1540 0.1429 0.088 Uiso 1 1 calc R
H8B H 0.0498 -0.1260 0.2257 0.088 Uiso 1 1 calc R
H8C H 0.1608 -0.1079 0.1903 0.088 Uiso 1 1 calc R
C9 C 0.22683(14) 0.08545(13) 0.23746(10) 0.0325(4) Uani 1 1 d .
H9A H 0.2491 0.0207 0.2520 0.039 Uiso 1 1 calc R
H9B H 0.2576 0.0998 0.1920 0.039 Uiso 1 1 calc R
C10 C 0.27698(15) 0.15471(15) 0.29793(11) 0.0406(5) Uani 1 1 d .
H10A H 0.3579 0.1487 0.3051 0.061 Uiso 1 1 calc R
H10B H 0.2480 0.1399 0.3434 0.061 Uiso 1 1 calc R
H10C H 0.2565 0.2190 0.2833 0.061 Uiso 1 1 calc R
C11 C 0.03781(15) 0.04718(14) 0.30923(10) 0.0364(4) Uani 1 1 d .
H11A H 0.0853 -0.0078 0.3238 0.044 Uiso 1 1 calc R
H11B H 0.0559 0.0964 0.3465 0.044 Uiso 1 1 calc R
C12 C -0.08617(17) 0.01811(16) 0.30846(12) 0.0503(6) Uani 1 1 d .
H12A H -0.0977 -0.0046 0.3567 0.075 Uiso 1 1 calc R
H12B H -0.1046 -0.0318 0.2727 0.075 Uiso 1 1 calc R
H12C H -0.1339 0.0724 0.2955 0.075 Uiso 1 1 calc R
C13 C 0.07899(15) 0.37364(14) 0.33623(10) 0.0358(4) Uani 1 1 d .
H13A H 0.1132 0.3179 0.3618 0.043 Uiso 1 1 calc R
H13B H 0.1336 0.3992 0.3064 0.043 Uiso 1 1 calc R
C14 C 0.06089(18) 0.44835(16) 0.39465(12) 0.0531(6) Uani 1 1 d .
H14A H 0.1320 0.4630 0.4236 0.080 Uiso 1 1 calc R
H14B H 0.0096 0.4236 0.4264 0.080 Uiso 1 1 calc R
H14C H 0.0297 0.5054 0.3707 0.080 Uiso 1 1 calc R
C15 C -0.11758(14) 0.44547(13) 0.24545(10) 0.0325(4) Uani 1 1 d .
H15A H -0.1899 0.4308 0.2167 0.039 Uiso 1 1 calc R
H15B H -0.1325 0.4793 0.2897 0.039 Uiso 1 1 calc R
C16 C -0.05133(18) 0.51040(15) 0.20031(13) 0.0502(6) Uani 1 1 d .
H16A H -0.0938 0.5678 0.1878 0.075 Uiso 1 1 calc R
H16B H -0.0379 0.4781 0.1557 0.075 Uiso 1 1 calc R
H16C H 0.0197 0.5264 0.2288 0.075 Uiso 1 1 calc R
C17 C -0.13570(17) 0.28465(15) 0.33773(11) 0.0415(5) Uani 1 1 d .
H17A H -0.0998 0.2284 0.3616 0.050 Uiso 1 1 calc R
H17B H -0.1425 0.3318 0.3760 0.050 Uiso 1 1 calc R
C18 C -0.25401(18) 0.25755(16) 0.30101(14) 0.0561(6) Uani 1 1 d .
H18A H -0.2971 0.2327 0.3377 0.084 Uiso 1 1 calc R
H18B H -0.2482 0.2097 0.2639 0.084 Uiso 1 1 calc R
H18C H -0.2910 0.3132 0.2784 0.084 Uiso 1 1 calc R
C19 C 0.2925(2) 0.37575(17) 0.00798(12) 0.0594(6) Uani 1 1 d .
H19A H 0.3416 0.3516 -0.0255 0.089 Uiso 1 1 calc R
H19B H 0.3260 0.4314 0.0328 0.089 Uiso 1 1 calc R
H19C H 0.2208 0.3925 -0.0193 0.089 Uiso 1 1 calc R
C20 C 0.21969(18) 0.17078(15) 0.02538(12) 0.0500(6) Uani 1 1 d .
H20A H 0.2735 0.1524 -0.0068 0.075 Uiso 1 1 calc R
H20B H 0.1481 0.1838 -0.0036 0.075 Uiso 1 1 calc R
H20C H 0.2112 0.1198 0.0595 0.075 Uiso 1 1 calc R
C21 C 0.41671(17) 0.25086(16) 0.12613(13) 0.0511(6) Uani 1 1 d .
H21A H 0.4624 0.2278 0.0903 0.077 Uiso 1 1 calc R
H21B H 0.4109 0.2023 0.1627 0.077 Uiso 1 1 calc R
H21C H 0.4510 0.3070 0.1497 0.077 Uiso 1 1 calc R

loop_
_atom_site_aniso_label
_atom_site_aniso_U_11
_atom_site_aniso_U_22
_atom_site_aniso_U_33
_atom_site_aniso_U_23
_atom_site_aniso_U_13
_atom_site_aniso_U_12
Cu1 0.02446(13) 0.02499(13) 0.02384(13) -0.00052(8) 0.00317(9) 0.00091(8)
S1 0.0269(2) 0.0328(3) 0.0337(2) -0.00412(19) 0.01164(19) -0.00282(18)
Si1 0.0372(3) 0.0358(3) 0.0371(3) -0.0003(2) 0.0174(2) 0.0013(2)
P1 0.0262(2) 0.0301(3) 0.0238(2) 0.00220(18) 0.0007(2) -0.00257(18)
P2 0.0270(2) 0.0228(2) 0.0296(3) -0.00103(18) 0.0011(2) 0.00129(18)
P3 0.0265(2) 0.0261(3) 0.0257(2) -0.00105(18) 0.00710(19) 0.00126(18)
C1 0.0404(11) 0.0367(12) 0.0344(10) 0.0006(9) -0.0050(9) -0.0081(9)
C2 0.0501(13) 0.0472(14) 0.0565(14) 0.0099(11) -0.0001(11) -0.0181(10)
C3 0.0353(11) 0.0513(13) 0.0275(10) 0.0061(9) 0.0041(9) -0.0024(9)
C4 0.0603(14) 0.0633(16) 0.0460(13) 0.0198(11) -0.0019(11) -0.0226(12)
C5 0.0340(11) 0.0498(13) 0.0323(10) 0.0006(9) 0.0020(9) 0.0069(9)
C6 0.0353(12) 0.0716(17) 0.0424(12) 0.0025(11) -0.0020(10) 0.0104(11)
C7 0.0434(11) 0.0315(11) 0.0498(12) -0.0108(9) -0.0039(10) -0.0005(9)
C8 0.0618(15) 0.0349(13) 0.0749(16) -0.0138(11) -0.0100(13) 0.0055(11)
C9 0.0285(10) 0.0297(10) 0.0393(11) -0.0011(8) 0.0041(8) 0.0054(8)
C10 0.0302(10) 0.0432(12) 0.0465(12) -0.0079(9) -0.0016(9) 0.0019(9)
C11 0.0371(11) 0.0357(11) 0.0360(10) 0.0071(9) 0.0035(9) -0.0007(8)
C12 0.0460(12) 0.0481(14) 0.0592(14) 0.0053(11) 0.0163(11) -0.0075(10)
C13 0.0355(11) 0.0356(11) 0.0350(10) -0.0030(8) -0.0006(8) 0.0064(8)
C14 0.0531(14) 0.0509(15) 0.0501(13) -0.0191(11) -0.0131(11) 0.0107(11)
C15 0.0288(10) 0.0333(11) 0.0359(10) -0.0031(8) 0.0059(8) 0.0067(8)
C16 0.0531(13) 0.0344(12) 0.0657(15) 0.0143(10) 0.0175(11) 0.0103(10)
C17 0.0512(13) 0.0401(12) 0.0377(11) -0.0016(9) 0.0229(10) -0.0048(9)
C18 0.0418(13) 0.0547(15) 0.0766(18) 0.0109(12) 0.0261(12) -0.0072(10)
C19 0.0788(17) 0.0529(15) 0.0538(14) 0.0089(11) 0.0363(13) 0.0048(12)
C20 0.0561(14) 0.0493(14) 0.0461(12) -0.0079(10) 0.0126(11) 0.0055(11)
C21 0.0377(12) 0.0535(15) 0.0662(16) -0.0031(11) 0.0214(11) 0.0025(10)

loop_
_atom_type_symbol
_atom_type_description
_atom_type_scat_dispersion_real
_atom_type_scat_dispersion_imag
_atom_type_scat_source
C C 0.0033 0.0016 'International Tables Vol C Tables 4.2.6.8 and 6.1.1.4'
H H 0.0000 0.0000 'International Tables Vol C Tables 4.2.6.8 and 6.1.1.4'
Si Si 0.0817 0.0704 'International Tables Vol C Tables 4.2.6.8 and 6.1.1.4'
P P 0.1023 0.0942 'International Tables Vol C Tables 4.2.6.8 and 6.1.1.4'
S S 0.1246 0.1234 'International Tables Vol C Tables 4.2.6.8 and 6.1.1.4'
Cu Cu 0.3201 1.2651 'International Tables Vol C Tables 4.2.6.8 and 6.1.1.4'

loop_
_geom_angle_atom_site_label_1
_geom_angle_atom_site_label_2
_geom_angle_atom_site_label_3
_geom_angle
P3 Cu1 P2 112.009(18)
P3 Cu1 P1 112.329(18)
P2 Cu1 P1 116.981(18)
P3 Cu1 S1 97.774(17)
P2 Cu1 S1 107.541(18)
P1 Cu1 S1 108.245(18)
Si1 S1 Cu1 120.64(3)
C19 Si1 C20 106.93(11)
C19 Si1 C21 105.91(11)
C20 Si1 C21 105.64(10)
C19 Si1 S1 110.16(7)
C20 Si1 S1 115.11(7)
C21 Si1 S1 112.52(8)
C3 P1 C1 99.48(9)
C3 P1 C5 102.04(9)
C1 P1 C5 102.35(9)
C3 P1 Cu1 115.98(6)
C1 P1 Cu1 117.09(6)
C5 P1 Cu1 117.18(6)
C9 P2 C11 99.69(9)
C9 P2 C7 102.07(9)
C11 P2 C7 103.16(10)
C9 P2 Cu1 113.51(6)
C11 P2 Cu1 119.26(7)
C7 P2 Cu1 116.52(7)
C15 P3 C13 102.75(9)
C15 P3 C17 100.94(9)
C13 P3 C17 101.82(9)
C15 P3 Cu1 116.33(6)
C13 P3 Cu1 112.28(6)
C17 P3 Cu1 120.30(7)
C2 C1 P1 114.00(15)
C4 C3 P1 114.41(15)
C6 C5 P1 117.60(14)
C8 C7 P2 118.74(15)
C10 C9 P2 112.47(12)
C12 C11 P2 114.32(13)
C14 C13 P3 118.26(13)
C16 C15 P3 113.42(13)
C18 C17 P3 113.72(15)

loop_
_geom_bond_atom_site_label_1
_geom_bond_atom_site_label_2
_geom_bond_distance
Cu1 P3 2.3029(5)
Cu1 P2 2.3031(5)
Cu1 P1 2.3046(5)
Cu1 S1 2.4022(5)
S1 Si1 2.0812(6)
Si1 C19 1.881(2)
Si1 C20 1.882(2)
Si1 C21 1.884(2)
P1 C3 1.8283(18)
P1 C1 1.8354(19)
P1 C5 1.8381(19)
P2 C9 1.8288(17)
P2 C11 1.8377(18)
P2 C7 1.8489(19)
P3 C15 1.8342(18)
P3 C13 1.8350(18)
P3 C17 1.8375(18)
C1 C2 1.520(3)
C3 C4 1.517(3)
C5 C6 1.537(3)
C7 C8 1.511(3)
C9 C10 1.528(3)
C11 C12 1.532(3)
C13 C14 1.526(3)
C15 C16 1.515(3)
C17 C18 1.527(3)
